data_1531815
loop_
_publ_author_name
'Meier, S.F.'
'Schleid, T.'

_publ_section_title
;
 Synthese und Kristallstruktur des Holmium(III)-chlorid- oxotellurats(IV)
 Ho Cl Te O3
;
_journal_name_full 'Zeitschrift fuer Anorganische und Allgemeine Chemie'
_journal_page_first 526
_journal_page_last 528
_journal_volume 628
_journal_year 2002
_chemical_formula_sum 'Cl Ho O3 Te'
_chemical_name_systematic 'Ho Cl (Te O3)'
_space_group_IT_number 62
_symmetry_space_group_name_Hall '-P 2ac 2n'
_symmetry_space_group_name_H-M 'P n m a'
_cell_angle_alpha 90
_cell_angle_beta 90
_cell_angle_gamma 90
_cell_formula_units_Z 4
_cell_length_a 7.3025
_cell_length_b 6.9654
_cell_length_c 9.0518
_cell_volume 460.418
_citation_journal_id_ASTM ZAACAB
_cod_data_source_file Meier_ZAACAB_2002_1034.cif
_cod_data_source_block Cl1Ho1O3Te1
_cod_original_cell_volume 460.4183
_cod_original_formula_sum 'Cl1 Ho1 O3 Te1'
_cod_database_code 1531815

loop_
_symmetry_equiv_pos_as_xyz
x,y,z
-x+1/2,-y,z+1/2
x+1/2,-y+1/2,-z+1/2
-x,y+1/2,-z
-x,-y,-z
x-1/2,y,-z-1/2
-x-1/2,y-1/2,z-1/2
x,-y-1/2,z

loop_
_atom_site_label
_atom_site_type_symbol
_atom_site_fract_x
_atom_site_fract_y
_atom_site_fract_z
_atom_site_occupancy
_atom_site_U_iso_or_equiv
O2 O-2 0.3541 0.067 0.9349 1 0.0
Cl1 Cl-1 0.4316 0.25 0.3126 1 0.0
O1 O-2 0.2425 0.25 0.6716 1 0.0
Ho1 Ho+3 0.09466 0.25 0.46197 1 0.0
Te1 Te+4 0.18395 0.25 0.86865 1 0.0
